data_7013844
loop_
_publ_author_name
'Casny, Marian'
'Rehder, Dieter'

_publ_section_title
;
 Molecular and supramolecular features of oxo-peroxovanadium complexes
 containing O3N, O2N2 and ON3 donor sets
;
_journal_issue 5
_journal_name_full 'Dalton transactions (Cambridge, England : 2003)'
_journal_page_first 839
_journal_page_last 846
_journal_paper_doi 10.1039/b315291j
_journal_year 2004
_chemical_formula_sum 'C45 H54.5 Cl2 N9 O25.25 V3'
_chemical_formula_weight 1349.20
_chemical_name_systematic
;
N,N-bis(2-pyridylmethyl)-beta-alaninate-oxo-peroxovanadate
2[VO(O2)Hbpa].[VO(O2)bpa].2ClO4.2.25H2O
;
_space_group_IT_number 5
_symmetry_cell_setting monoclinic
_symmetry_space_group_name_Hall 'C 2y'
_symmetry_space_group_name_H-M 'C 1 2 1'
_atom_sites_solution_hydrogens geom
_atom_sites_solution_primary direct
_atom_sites_solution_secondary difmap
_audit_creation_method SHELXL-97
_cell_angle_alpha 90.00
_cell_angle_beta 119.867(5)
_cell_angle_gamma 90.00
_cell_formula_units_Z 4
_cell_length_a 36.198(10)
_cell_length_b 7.075(2)
_cell_length_c 24.157(7)
_cell_measurement_temperature 153(2)
_cell_volume 5365(3)
_computing_cell_refinement 'Bruker SMART'
_computing_data_collection 'Bruker SMART'
_computing_data_reduction 'Bruker SAINT'
_computing_molecular_graphics 'Bruker SHELXTL'
_computing_publication_material 'Bruker SHELXTL'
_computing_structure_refinement 'Bruker SHELXTL'
_computing_structure_solution 'Bruker SHELXTL'
_diffrn_ambient_temperature 153(2)
_diffrn_measured_fraction_theta_full 0.991
_diffrn_measured_fraction_theta_max 0.991
_diffrn_measurement_device_type 'CCD area detector'
_diffrn_measurement_method 'phi and omega scans'
_diffrn_radiation_monochromator graphite
_diffrn_radiation_source 'fine-focus sealed tube'
_diffrn_radiation_type MoK\a
_diffrn_radiation_wavelength 0.71073
_diffrn_reflns_av_R_equivalents 0.0608
_diffrn_reflns_av_sigmaI/netI 0.0782
_diffrn_reflns_limit_h_max 46
_diffrn_reflns_limit_h_min -46
_diffrn_reflns_limit_k_max 9
_diffrn_reflns_limit_k_min -9
_diffrn_reflns_limit_l_max 31
_diffrn_reflns_limit_l_min -31
_diffrn_reflns_number 32394
_diffrn_reflns_theta_full 27.54
_diffrn_reflns_theta_max 27.54
_diffrn_reflns_theta_min 1.72
_exptl_absorpt_coefficient_mu 0.709
_exptl_absorpt_correction_T_max 0.9791
_exptl_absorpt_correction_T_min 0.8155
_exptl_absorpt_correction_type none
_exptl_crystal_colour orange
_exptl_crystal_density_diffrn 1.670
_exptl_crystal_density_method 'not measured'
_exptl_crystal_description plate
_exptl_crystal_F_000 2770
_exptl_crystal_size_max 0.30
_exptl_crystal_size_mid 0.10
_exptl_crystal_size_min 0.03
_refine_diff_density_max 0.548
_refine_diff_density_min -0.333
_refine_diff_density_rms 0.064
_refine_ls_abs_structure_details 'Flack H D (1983), Acta Cryst. A39, 876-881'
_refine_ls_abs_structure_Flack -0.002(14)
_refine_ls_extinction_method none
_refine_ls_goodness_of_fit_ref 0.947
_refine_ls_hydrogen_treatment mixed
_refine_ls_matrix_type full
_refine_ls_number_parameters 791
_refine_ls_number_reflns 12058
_refine_ls_number_restraints 11
_refine_ls_restrained_S_all 0.946
_refine_ls_R_factor_all 0.0556
_refine_ls_R_factor_gt 0.0446
_refine_ls_shift/su_max 0.001
_refine_ls_shift/su_mean 0.000
_refine_ls_structure_factor_coef Fsqd
_refine_ls_weighting_details 'calc w=1/[\s^2^(Fo^2^)+(0.0252P)^2^+0.0000P] where P=(Fo^2^+2Fc^2^)/3'
_refine_ls_weighting_scheme calc
_refine_ls_wR_factor_gt 0.0737
_refine_ls_wR_factor_ref 0.0774
_reflns_number_gt 10272
_reflns_number_total 12058
_reflns_threshold_expression >2sigma(I)
_cod_data_source_file b315291j.txt
_cod_data_source_block m5arian
_cod_depositor_comments
;
The following automatic conversions were performed:
'_symmetry_cell_setting' value 'Monoclinic' changed to 'monoclinic'
according to '/home/adriana/struct/CIF-dictionaries/cif_core.dic'
dictionary named 'cif_core.dic' version 2.4.1 from 2010-06-29.

Automatic conversion script
Id: cif_fix_enum 1555 2011-01-17 13:19:09Z saulius 
;
_cod_original_sg_symbol_H-M C2
_cod_original_formula_sum 'C45 H54.50 Cl2 N9 O25.25 V3'
_cod_database_code 7013844

loop_
_symmetry_equiv_pos_as_xyz
'x, y, z'
'-x, y, -z'
'x+1/2, y+1/2, z'
'-x+1/2, y+1/2, -z'

loop_
_atom_site_label
_atom_site_type_symbol
_atom_site_fract_x
_atom_site_fract_y
_atom_site_fract_z
_atom_site_U_iso_or_equiv
_atom_site_adp_type
_atom_site_occupancy
_atom_site_symmetry_multiplicity
_atom_site_calc_flag
_atom_site_refinement_flags
_atom_site_disorder_assembly
_atom_site_disorder_group
V1A V 0.615648(16) 0.88753(7) 0.73770(2) 0.01908(12) Uani 1 1 d . . .
O1A O 0.61110(7) 1.0654(3) 0.69373(11) 0.0273(5) Uani 1 1 d . . .
O2A O 0.66300(7) 0.9418(3) 0.81615(10) 0.0259(5) Uani 1 1 d . . .
O3A O 0.62474(7) 0.9988(3) 0.81331(11) 0.0294(6) Uani 1 1 d . . .
O4A O 0.61344(6) 0.6146(3) 0.78356(9) 0.0193(5) Uani 1 1 d . . .
O5A O 0.57458(7) 0.4078(4) 0.80259(10) 0.0274(5) Uani 1 1 d D . .
N1A N 0.58042(8) 0.7183(4) 0.64983(12) 0.0231(6) Uani 1 1 d . . .
N2A N 0.66353(8) 0.7611(4) 0.72283(12) 0.0199(6) Uani 1 1 d . . .
N3A N 0.55060(8) 0.9005(4) 0.71558(12) 0.0248(6) Uani 1 1 d . . .
C6A C 0.53721(11) 0.8066(5) 0.61201(16) 0.0340(9) Uani 1 1 d . . .
H24A H 0.5391 0.9228 0.5908 0.041 Uiso 1 1 calc R . .
H24B H 0.5175 0.7177 0.5787 0.041 Uiso 1 1 calc R . .
C8A C 0.65061(10) 0.7072(4) 0.66208(14) 0.0227(7) Uani 1 1 d . . .
C9A C 0.67901(13) 0.6280(5) 0.64602(18) 0.0325(9) Uani 1 1 d . . .
H30A H 0.6696 0.5885 0.6034 0.039 Uiso 1 1 calc R . .
C12A C 0.70457(10) 0.7421(4) 0.76698(15) 0.0247(7) Uani 1 1 d . . .
H12A H 0.7137 0.7842 0.8092 0.030 Uiso 1 1 calc R . .
C14A C 0.55695(10) 0.4493(4) 0.69598(14) 0.0218(7) Uani 1 1 d . . .
H14A H 0.5289 0.5117 0.6790 0.026 Uiso 1 1 calc R . .
H14B H 0.5521 0.3110 0.6918 0.026 Uiso 1 1 calc R . .
C15A C 0.58376(10) 0.4975(4) 0.76492(15) 0.0211(7) Uani 1 1 d D . .
V1B V 0.827498(17) 0.19432(7) 0.91035(2) 0.01913(12) Uani 1 1 d . . .
O1B O 0.82959(7) 0.3317(3) 0.85952(10) 0.0243(5) Uani 1 1 d . . .
O2B O 0.82528(7) -0.0448(3) 0.87570(10) 0.0233(5) Uani 1 1 d . . .
O3B O 0.78410(7) 0.0254(3) 0.85996(10) 0.0240(5) Uani 1 1 d . . .
O4B O 0.83182(7) 0.0474(3) 0.99281(10) 0.0236(5) Uani 1 1 d . . .
O5B O 0.87408(7) -0.1040(3) 1.08255(10) 0.0277(5) Uani 1 1 d . . .
N1B N 0.85593(8) 0.4258(4) 0.98013(11) 0.0220(6) Uani 1 1 d . . .
N2B N 0.77551(8) 0.3418(4) 0.90770(12) 0.0229(6) Uani 1 1 d . . .
N3B N 0.89418(8) 0.1344(4) 0.96051(12) 0.0232(6) Uani 1 1 d . . .
C5B C 0.78305(11) 0.5258(5) 0.92738(14) 0.0242(7) Uani 1 1 d . . .
C12B C 0.91064(11) -0.0382(5) 0.96524(16) 0.0290(8) Uani 1 1 d . . .
H12B H 0.8924 -0.1374 0.9397 0.035 Uiso 1 1 calc R . .
C14B C 0.88235(10) 0.2300(4) 1.08167(14) 0.0232(7) Uani 1 1 d . . .
H14C H 0.9117 0.2310 1.0887 0.028 Uiso 1 1 calc R . .
H14D H 0.8844 0.2358 1.1240 0.028 Uiso 1 1 calc R . .
V1C V 0.805306(15) 0.88798(7) 0.63943(2) 0.01656(11) Uani 1 1 d . . .
O1C O 0.80502(6) 0.7316(3) 0.68656(9) 0.0204(5) Uani 1 1 d . . .
O2C O 0.81550(7) 0.7434(3) 0.58341(10) 0.0226(5) Uani 1 1 d . . .
O3C O 0.77111(7) 0.7810(3) 0.55802(9) 0.0229(5) Uani 1 1 d . . .
O4C O 0.81085(7) 1.1319(3) 0.58751(9) 0.0194(5) Uani 1 1 d . . .
O5C O 0.86120(8) 1.3036(3) 0.58531(11) 0.0299(6) Uani 1 1 d D . .
N1C N 0.82009(8) 1.0977(3) 0.71399(11) 0.0158(5) Uani 1 1 d . . .
N2C N 0.74549(8) 1.0025(3) 0.61955(12) 0.0178(6) Uani 1 1 d . . .
N3C N 0.87326(7) 0.9092(3) 0.68829(11) 0.0177(5) Uani 1 1 d . . .
C5C C 0.74396(10) 1.0707(4) 0.67031(15) 0.0192(7) Uani 1 1 d . . .
C7C C 0.86248(9) 1.0455(5) 0.76953(14) 0.0202(7) Uani 1 1 d . . .
H29A H 0.8743 1.1539 0.7992 0.024 Uiso 1 1 calc R . .
H29B H 0.8591 0.9381 0.7929 0.024 Uiso 1 1 calc R . .
C8C C 0.89209(10) 0.9919(4) 0.74597(14) 0.0193(7) Uani 1 1 d . . .
C13C C 0.81943(10) 1.3023(4) 0.69651(14) 0.0198(7) Uani 1 1 d . . .
H13A H 0.8270 1.3802 0.7347 0.024 Uiso 1 1 calc R . .
H13B H 0.7900 1.3359 0.6637 0.024 Uiso 1 1 calc R . .
C14C C 0.84880(9) 1.3546(4) 0.67155(14) 0.0207(7) Uani 1 1 d . . .
H14E H 0.8470 1.4925 0.6637 0.025 Uiso 1 1 calc R . .
H14F H 0.8785 1.3248 0.7045 0.025 Uiso 1 1 calc R . .
C15C C 0.83835(10) 1.2527(4) 0.61111(14) 0.0202(7) Uani 1 1 d D . .
C11C C 0.94155(10) 0.8786(5) 0.69639(15) 0.0277(7) Uani 1 1 d . . .
H11B H 0.9582 0.8381 0.6781 0.033 Uiso 1 1 calc R . .
C12C C 0.89790(10) 0.8545(4) 0.66412(15) 0.0231(7) Uani 1 1 d . . .
H12E H 0.8848 0.7969 0.6232 0.028 Uiso 1 1 calc R . .
C11B C 0.95345(11) -0.0772(6) 1.00623(16) 0.0366(9) Uani 1 1 d . . .
H11C H 0.9644 -0.2012 1.0096 0.044 Uiso 1 1 calc R . .
C1B C 0.73630(11) 0.2690(5) 0.88682(15) 0.0282(8) Uani 1 1 d . . .
H20B H 0.7310 0.1408 0.8734 0.034 Uiso 1 1 calc R . .
C10C C 0.96038(10) 0.9623(5) 0.75539(17) 0.0287(8) Uani 1 1 d . . .
H10A H 0.9904 0.9792 0.7789 0.034 Uiso 1 1 calc R . .
C9C C 0.93544(10) 1.0220(5) 0.78041(16) 0.0271(8) Uani 1 1 d . . .
H30C H 0.9480 1.0829 0.8208 0.033 Uiso 1 1 calc R . .
C13B C 0.85960(10) 0.4040(5) 1.04456(13) 0.0245(7) Uani 1 1 d . . .
H13E H 0.8305 0.4041 1.0387 0.029 Uiso 1 1 calc R . .
H13F H 0.8746 0.5162 1.0706 0.029 Uiso 1 1 calc R . .
C7A C 0.60508(11) 0.7431(5) 0.61586(15) 0.0274(8) Uani 1 1 d . . .
H27A H 0.5948 0.6533 0.5797 0.033 Uiso 1 1 calc R . .
H27B H 0.6013 0.8732 0.5988 0.033 Uiso 1 1 calc R . .
C1C C 0.70911(10) 0.9991(4) 0.56306(15) 0.0238(7) Uani 1 1 d . . .
H20C H 0.7099 0.9522 0.5268 0.029 Uiso 1 1 calc R . .
C10B C 0.97955(11) 0.0699(6) 1.04194(16) 0.0402(10) Uani 1 1 d . . .
H10B H 1.0089 0.0474 1.0708 0.048 Uiso 1 1 calc R . .
C11A C 0.73403(11) 0.6644(5) 0.75386(18) 0.0327(9) Uani 1 1 d . . .
H11D H 0.7629 0.6501 0.7864 0.039 Uiso 1 1 calc R . .
C15B C 0.86145(11) 0.0472(5) 1.05012(15) 0.0226(7) Uani 1 1 d . . .
C3B C 0.71164(12) 0.5618(6) 0.90436(18) 0.0378(9) Uani 1 1 d . . .
H22B H 0.6894 0.6380 0.9024 0.045 Uiso 1 1 calc R . .
C4C C 0.70686(10) 1.1309(4) 0.66653(16) 0.0233(7) Uani 1 1 d . . .
H23C H 0.7066 1.1753 0.7035 0.028 Uiso 1 1 calc R . .
C3A C 0.46577(12) 0.9035(6) 0.6808(2) 0.0501(12) Uani 1 1 d . . .
H22A H 0.4365 0.9035 0.6688 0.060 Uiso 1 1 calc R . .
C2B C 0.70383(11) 0.3759(6) 0.88454(17) 0.0356(8) Uani 1 1 d . . .
H21B H 0.6764 0.3225 0.8695 0.043 Uiso 1 1 calc R . .
C9B C 0.96325(11) 0.2473(6) 1.03587(16) 0.0374(10) Uani 1 1 d . . .
H30B H 0.9813 0.3496 1.0594 0.045 Uiso 1 1 calc R . .
C1A C 0.53810(12) 0.9506(5) 0.75750(19) 0.0339(9) Uani 1 1 d . . .
H20A H 0.5591 0.9851 0.7996 0.041 Uiso 1 1 calc R . .
C8B C 0.92023(10) 0.2769(5) 0.99515(15) 0.0265(8) Uani 1 1 d . . .
C6C C 0.78617(9) 1.0754(4) 0.73118(14) 0.0195(7) Uani 1 1 d . . .
H26A H 0.7870 1.1824 0.7582 0.023 Uiso 1 1 calc R . .
H26B H 0.7905 0.9566 0.7554 0.023 Uiso 1 1 calc R . .
C5A C 0.52078(11) 0.8537(4) 0.65613(18) 0.0320(9) Uani 1 1 d . . .
C7B C 0.89861(11) 0.4605(5) 0.98689(16) 0.0292(8) Uani 1 1 d . . .
H28A H 0.8954 0.5253 0.9484 0.035 Uiso 1 1 calc R . .
H28B H 0.9158 0.5423 1.0243 0.035 Uiso 1 1 calc R . .
C10A C 0.72069(12) 0.6072(5) 0.69199(19) 0.0345(9) Uani 1 1 d . . .
H10C H 0.7405 0.5536 0.6815 0.041 Uiso 1 1 calc R . .
C2C C 0.67102(10) 1.0602(5) 0.55538(16) 0.0265(8) Uani 1 1 d . . .
H21C H 0.6460 1.0571 0.5146 0.032 Uiso 1 1 calc R . .
C6B C 0.82712(11) 0.5893(4) 0.94907(16) 0.0281(8) Uani 1 1 d . . .
H25A H 0.8348 0.6949 0.9798 0.034 Uiso 1 1 calc R . .
H25B H 0.8297 0.6338 0.9122 0.034 Uiso 1 1 calc R . .
C2A C 0.49571(13) 0.9535(5) 0.7415(2) 0.0472(11) Uani 1 1 d . . .
H21A H 0.4876 0.9895 0.7718 0.057 Uiso 1 1 calc R . .
C4B C 0.75170(12) 0.6363(5) 0.92701(16) 0.0324(8) Uani 1 1 d . . .
H23B H 0.7576 0.7628 0.9422 0.039 Uiso 1 1 calc R . .
C4A C 0.47776(11) 0.8531(5) 0.6371(2) 0.0433(11) Uani 1 1 d . . .
H23A H 0.4570 0.8186 0.5948 0.052 Uiso 1 1 calc R . .
C3C C 0.66963(11) 1.1261(4) 0.60786(17) 0.0297(8) Uani 1 1 d . . .
H22C H 0.6435 1.1678 0.6040 0.036 Uiso 1 1 calc R . .
C13A C 0.57671(11) 0.5085(4) 0.65611(15) 0.0243(7) Uani 1 1 d . . .
H13G H 0.6055 0.4524 0.6751 0.029 Uiso 1 1 calc R . .
H13H H 0.5595 0.4544 0.6128 0.029 Uiso 1 1 calc R . .
Cl1A Cl 0.93514(3) -0.44374(11) 0.85523(4) 0.02790(19) Uani 1 1 d . . .
O15A O 0.97600(11) -0.3652(5) 0.88778(16) 0.1013(15) Uani 1 1 d . . .
O14A O 0.90621(14) -0.3276(5) 0.86117(19) 0.1083(16) Uani 1 1 d . . .
O13A O 0.93545(7) -0.6251(4) 0.88095(11) 0.0374(6) Uani 1 1 d . . .
O12A O 0.92278(10) -0.4567(4) 0.79012(12) 0.0557(8) Uani 1 1 d . . .
Cl1B Cl 0.94843(3) 0.79211(13) 0.52827(4) 0.0314(2) Uani 1 1 d . . .
O14B O 0.91723(8) 0.7810(4) 0.54865(12) 0.0432(7) Uani 1 1 d . . .
O13B O 0.98802(8) 0.7302(4) 0.57731(13) 0.0527(8) Uani 1 1 d . . .
O12B O 0.93484(10) 0.6838(6) 0.47299(15) 0.0943(14) Uani 1 1 d . . .
O11B O 0.95303(11) 0.9860(5) 0.51483(17) 0.0795(11) Uani 1 1 d . . .
H5A H 0.5928(8) 0.410(6) 0.8413(5) 0.057(6) Uiso 1 1 d D . .
H5C H 0.8557(11) 1.238(4) 0.5526(12) 0.057(6) Uiso 1 1 d D . .
O1 O 0.85356(8) 0.0622(4) 0.50440(12) 0.0350(6) Uani 1 1 d D . .
H1A H 0.8724(10) -0.020(4) 0.5171(18) 0.057(6) Uiso 1 1 d D . .
H1B H 0.8297(7) 0.011(6) 0.4888(18) 0.057(6) Uiso 1 1 d D . .
O2 O 0.72868(8) 0.4442(3) 0.55358(12) 0.0306(6) Uani 1 1 d D . .
H2A H 0.7400(12) 0.550(3) 0.5567(19) 0.057(6) Uiso 1 1 d D . .
H2B H 0.7316(12) 0.387(5) 0.5257(14) 0.057(6) Uiso 1 1 d D . .
O3 O 1.0414(4) -0.3528(19) 0.8690(6) 0.059(3) Uani 0.25 1 d PD . .
H3A H 1.0369(18) -0.239(6) 0.857(6) 0.057(6) Uiso 0.25 1 d PD . .
H3B H 1.024(4) -0.379(15) 0.880(7) 0.057(6) Uiso 0.25 1 d PD . .

loop_
_atom_site_aniso_label
_atom_site_aniso_U_11
_atom_site_aniso_U_22
_atom_site_aniso_U_33
_atom_site_aniso_U_23
_atom_site_aniso_U_13
_atom_site_aniso_U_12
V1A 0.0197(3) 0.0170(2) 0.0209(3) -0.0011(2) 0.0104(2) -0.0015(3)
O1A 0.0299(14) 0.0234(12) 0.0322(13) 0.0011(10) 0.0182(11) -0.0004(11)
O2A 0.0239(13) 0.0308(13) 0.0236(12) -0.0096(10) 0.0123(11) -0.0072(10)
O3A 0.0321(14) 0.0292(13) 0.0354(14) -0.0088(11) 0.0231(12) -0.0050(11)
O4A 0.0178(12) 0.0189(11) 0.0199(12) -0.0011(9) 0.0084(10) -0.0026(9)
O5A 0.0278(13) 0.0332(13) 0.0186(11) 0.0021(11) 0.0097(10) -0.0096(12)
N1A 0.0229(15) 0.0229(14) 0.0194(13) 0.0026(12) 0.0074(12) -0.0040(12)
N2A 0.0236(15) 0.0195(13) 0.0211(14) -0.0014(11) 0.0145(12) -0.0022(11)
N3A 0.0213(14) 0.0205(14) 0.0318(15) 0.0060(13) 0.0126(13) 0.0005(13)
C6A 0.028(2) 0.0309(19) 0.0276(19) 0.0083(16) 0.0020(16) -0.0043(16)
C8A 0.0339(19) 0.0159(15) 0.0226(17) -0.0035(14) 0.0172(15) -0.0083(15)
C9A 0.051(3) 0.0245(18) 0.037(2) -0.0076(16) 0.033(2) -0.0123(18)
C12A 0.0265(19) 0.0257(18) 0.0229(17) 0.0006(14) 0.0131(15) -0.0040(14)
C14A 0.0239(18) 0.0156(15) 0.0230(17) -0.0026(13) 0.0095(15) -0.0043(13)
C15A 0.0183(17) 0.0193(16) 0.0247(18) -0.0005(14) 0.0100(15) 0.0042(13)
V1B 0.0195(3) 0.0211(3) 0.0158(3) -0.0021(2) 0.0081(2) -0.0034(2)
O1B 0.0221(12) 0.0303(14) 0.0187(11) -0.0024(9) 0.0088(10) -0.0035(10)
O2B 0.0223(12) 0.0233(12) 0.0222(12) -0.0048(9) 0.0094(10) 0.0000(10)
O3B 0.0197(12) 0.0277(12) 0.0229(12) -0.0038(10) 0.0094(10) -0.0021(10)
O4B 0.0263(13) 0.0230(12) 0.0197(12) -0.0028(10) 0.0102(10) -0.0070(10)
O5B 0.0413(14) 0.0208(11) 0.0202(11) 0.0008(11) 0.0147(10) 0.0010(12)
N1B 0.0247(15) 0.0235(16) 0.0186(14) -0.0021(11) 0.0116(12) -0.0072(12)
N2B 0.0253(16) 0.0246(16) 0.0176(14) 0.0020(11) 0.0097(12) 0.0004(11)
N3B 0.0194(15) 0.0303(15) 0.0204(15) -0.0011(12) 0.0103(12) -0.0039(12)
C5B 0.030(2) 0.0221(17) 0.0175(17) 0.0029(14) 0.0098(15) 0.0000(15)
C12B 0.0220(19) 0.038(2) 0.0270(19) 0.0025(16) 0.0124(16) 0.0013(16)
C14B 0.0285(19) 0.0265(18) 0.0160(16) -0.0028(14) 0.0120(14) -0.0054(15)
V1C 0.0182(3) 0.0143(2) 0.0160(3) -0.0002(2) 0.0076(2) -0.0002(2)
O1C 0.0210(12) 0.0173(11) 0.0227(12) -0.0013(9) 0.0107(10) -0.0003(9)
O2C 0.0249(12) 0.0203(12) 0.0230(12) -0.0022(9) 0.0122(10) 0.0027(10)
O3C 0.0226(12) 0.0231(12) 0.0203(11) -0.0047(10) 0.0086(10) -0.0048(10)
O4C 0.0190(12) 0.0187(11) 0.0173(11) 0.0004(9) 0.0066(10) -0.0011(9)
O5C 0.0338(14) 0.0325(13) 0.0289(13) 0.0016(11) 0.0197(12) -0.0037(11)
N1C 0.0181(14) 0.0144(13) 0.0143(13) 0.0016(10) 0.0077(11) 0.0014(11)
N2C 0.0171(14) 0.0149(13) 0.0188(14) 0.0002(10) 0.0070(12) -0.0025(11)
N3C 0.0209(14) 0.0152(13) 0.0155(12) 0.0043(11) 0.0079(11) 0.0028(11)
C5C 0.0230(17) 0.0135(15) 0.0236(17) 0.0015(13) 0.0134(15) -0.0017(13)
C7C 0.0196(17) 0.0215(16) 0.0145(15) 0.0003(13) 0.0047(13) 0.0006(14)
C8C 0.0221(18) 0.0127(15) 0.0174(16) 0.0077(12) 0.0055(14) 0.0048(13)
C13C 0.0203(17) 0.0169(15) 0.0208(16) -0.0005(13) 0.0092(14) 0.0042(13)
C14C 0.0203(17) 0.0172(17) 0.0219(16) -0.0016(13) 0.0085(14) -0.0001(13)
C15C 0.0187(17) 0.0191(16) 0.0201(16) 0.0068(13) 0.0077(14) 0.0053(13)
C11C 0.0265(18) 0.0258(17) 0.038(2) 0.0080(17) 0.0210(16) 0.0074(17)
C12C 0.0275(18) 0.0194(18) 0.0253(17) 0.0045(14) 0.0153(15) 0.0048(14)
C11B 0.029(2) 0.052(3) 0.031(2) 0.0110(19) 0.0165(17) 0.0094(19)
C1B 0.029(2) 0.0255(18) 0.0291(19) 0.0018(15) 0.0135(16) -0.0007(15)
C10C 0.0140(17) 0.0301(18) 0.037(2) 0.0103(16) 0.0087(16) 0.0046(14)
C9C 0.0235(19) 0.0253(18) 0.0228(18) 0.0016(14) 0.0042(15) -0.0003(15)
C13B 0.0318(18) 0.0246(17) 0.0163(15) -0.0039(15) 0.0112(14) -0.0061(16)
C7A 0.036(2) 0.0289(19) 0.0162(16) -0.0035(14) 0.0123(15) -0.0080(16)
C1C 0.0234(19) 0.0210(17) 0.0183(17) -0.0016(13) 0.0039(14) -0.0033(14)
C10B 0.0178(19) 0.079(3) 0.0201(19) -0.002(2) 0.0067(16) 0.005(2)
C11A 0.026(2) 0.029(2) 0.048(2) 0.0059(17) 0.0226(18) 0.0011(16)
C15B 0.0291(19) 0.0268(18) 0.0195(17) -0.0022(14) 0.0179(15) -0.0006(15)
C3B 0.037(2) 0.043(2) 0.043(2) 0.0141(19) 0.027(2) 0.0177(19)
C4C 0.0273(19) 0.0184(16) 0.0296(19) 0.0008(14) 0.0183(16) 0.0004(14)
C3A 0.023(2) 0.041(2) 0.089(3) 0.024(3) 0.030(2) 0.008(2)
C2B 0.0248(19) 0.039(2) 0.044(2) 0.006(2) 0.0180(17) 0.0036(18)
C9B 0.024(2) 0.066(3) 0.0237(19) -0.0124(19) 0.0132(16) -0.0103(19)
C1A 0.033(2) 0.0243(18) 0.051(2) 0.0125(17) 0.0262(19) 0.0091(16)
C8B 0.0228(19) 0.041(2) 0.0178(16) -0.0076(15) 0.0119(15) -0.0094(16)
C6C 0.0226(17) 0.0205(16) 0.0183(16) 0.0010(13) 0.0125(14) -0.0003(14)
C5A 0.028(2) 0.0171(19) 0.048(2) 0.0153(16) 0.0167(18) 0.0061(14)
C7B 0.028(2) 0.038(2) 0.0219(18) -0.0038(15) 0.0122(16) -0.0140(16)
C10A 0.044(2) 0.0213(18) 0.060(3) 0.0004(18) 0.042(2) 0.0000(17)
C2C 0.0149(17) 0.0244(17) 0.0293(19) 0.0011(15) 0.0028(15) -0.0009(14)
C6B 0.042(2) 0.0183(17) 0.0236(18) -0.0006(14) 0.0165(17) -0.0002(15)
C2A 0.039(2) 0.035(2) 0.081(3) 0.022(2) 0.040(3) 0.0112(19)
C4B 0.043(2) 0.0239(18) 0.031(2) 0.0050(15) 0.0184(18) 0.0084(17)
C4A 0.0182(19) 0.035(2) 0.061(3) 0.017(2) 0.0078(19) 0.0005(16)
C3C 0.0218(19) 0.0152(16) 0.050(2) 0.0034(16) 0.0158(18) 0.0008(14)
C13A 0.0291(19) 0.0230(17) 0.0173(17) -0.0044(13) 0.0089(15) -0.0066(14)
Cl1A 0.0352(5) 0.0234(4) 0.0224(4) -0.0005(3) 0.0123(4) 0.0033(4)
O15A 0.077(3) 0.072(2) 0.071(2) 0.024(2) -0.0271(19) -0.049(2)
O14A 0.200(4) 0.068(2) 0.138(3) 0.061(2) 0.145(3) 0.086(3)
O13A 0.0355(14) 0.0323(13) 0.0454(15) 0.0129(13) 0.0209(12) 0.0064(13)
O12A 0.078(2) 0.0587(19) 0.0315(16) -0.0121(15) 0.0283(16) -0.0211(17)
Cl1B 0.0251(5) 0.0410(5) 0.0232(4) -0.0006(4) 0.0083(4) 0.0031(4)
O14B 0.0408(16) 0.0529(17) 0.0450(16) -0.0002(14) 0.0282(14) 0.0051(14)
O13B 0.0289(15) 0.058(2) 0.0518(17) 0.0141(15) 0.0058(13) -0.0021(14)
O12B 0.050(2) 0.171(4) 0.066(2) -0.074(3) 0.0325(18) -0.041(2)
O11B 0.080(3) 0.056(2) 0.110(3) 0.049(2) 0.053(2) 0.0226(19)
O1 0.0310(16) 0.0432(16) 0.0296(14) -0.0003(12) 0.0142(13) 0.0073(13)
O2 0.0381(15) 0.0252(14) 0.0255(13) -0.0002(11) 0.0136(12) -0.0059(11)
O3 0.050(8) 0.073(9) 0.043(7) 0.014(7) 0.014(6) 0.006(7)

loop_
_atom_type_symbol
_atom_type_description
_atom_type_scat_dispersion_real
_atom_type_scat_dispersion_imag
_atom_type_scat_source
C C 0.0033 0.0016 'International Tables Vol C Tables 4.2.6.8 and 6.1.1.4'
H H 0.0000 0.0000 'International Tables Vol C Tables 4.2.6.8 and 6.1.1.4'
N N 0.0061 0.0033 'International Tables Vol C Tables 4.2.6.8 and 6.1.1.4'
O O 0.0106 0.0060 'International Tables Vol C Tables 4.2.6.8 and 6.1.1.4'
Cl Cl 0.1484 0.1585 'International Tables Vol C Tables 4.2.6.8 and 6.1.1.4'
V V 0.3005 0.5294 'International Tables Vol C Tables 4.2.6.8 and 6.1.1.4'

loop_
_geom_angle_atom_site_label_1
_geom_angle_atom_site_label_2
_geom_angle_atom_site_label_3
_geom_angle
_geom_angle_site_symmetry_1
_geom_angle_site_symmetry_3
_geom_angle_publ_flag
O1A V1A O2A 104.61(11) . . y
O1A V1A O3A 103.18(11) . . y
O2A V1A O3A 44.62(9) . . y
O1A V1A N2A 92.38(11) . . y
O2A V1A N2A 81.03(10) . . y
O3A V1A N2A 125.51(10) . . y
O1A V1A N3A 93.65(11) . . y
O2A V1A N3A 126.00(10) . . y
O3A V1A N3A 82.06(10) . . y
N2A V1A N3A 149.36(11) . . y
O1A V1A N1A 88.23(11) . . y
O2A V1A N1A 153.16(10) . . y
O3A V1A N1A 155.29(10) . . y
N2A V1A N1A 74.89(10) . . y
N3A V1A N1A 75.31(10) . . y
O1A V1A O4A 170.05(10) . . y
O2A V1A O4A 85.18(9) . . y
O3A V1A O4A 84.96(9) . . y
N2A V1A O4A 87.36(9) . . y
N3A V1A O4A 81.69(9) . . y
N1A V1A O4A 82.09(9) . . y
O3A O2A V1A 67.93(13) . . y
O2A O3A V1A 67.45(12) . . y
C15A O4A V1A 128.8(2) . . y
C15A O5A H5A 116(2) . . y
C7A N1A C6A 110.1(2) . . y
C7A N1A C13A 106.2(3) . . y
C6A N1A C13A 110.7(3) . . y
C7A N1A V1A 104.33(18) . . y
C6A N1A V1A 106.7(2) . . y
C13A N1A V1A 118.44(19) . . y
C12A N2A C8A 118.9(3) . . y
C12A N2A V1A 125.5(2) . . y
C8A N2A V1A 115.4(2) . . y
C5A N3A C1A 118.6(3) . . y
C5A N3A V1A 117.1(2) . . y
C1A N3A V1A 124.3(2) . . y
C5A C6A N1A 108.9(3) . . y
C5A C6A H24A 109.9 . . y
N1A C6A H24A 109.9 . . y
C5A C6A H24B 109.9 . . y
N1A C6A H24B 109.9 . . y
H24A C6A H24B 108.3 . . y
N2A C8A C9A 120.9(3) . . y
N2A C8A C7A 115.0(3) . . y
C9A C8A C7A 124.1(3) . . y
C10A C9A C8A 119.3(3) . . y
C10A C9A H30A 120.3 . . y
C8A C9A H30A 120.3 . . y
N2A C12A C11A 122.7(3) . . y
N2A C12A H12A 118.7 . . y
C11A C12A H12A 118.7 . . y
C15A C14A C13A 113.3(3) . . y
C15A C14A H14A 108.9 . . y
C13A C14A H14A 108.9 . . y
C15A C14A H14B 108.9 . . y
C13A C14A H14B 108.9 . . y
H14A C14A H14B 107.7 . . y
O4A C15A O5A 123.6(3) . . y
O4A C15A C14A 121.2(3) . . y
O5A C15A C14A 115.2(3) . . y
O1B V1B O3B 103.62(10) . . y
O1B V1B O2B 102.38(10) . . y
O3B V1B O2B 45.07(9) . . y
O1B V1B N2B 93.35(11) . . y
O3B V1B N2B 81.33(10) . . y
O2B V1B N2B 126.18(10) . . y
O1B V1B N3B 94.83(11) . . y
O3B V1B N3B 126.17(10) . . y
O2B V1B N3B 81.89(10) . . y
N2B V1B N3B 148.03(10) . . y
O1B V1B O4B 169.21(10) . . y
O3B V1B O4B 86.82(9) . . y
O2B V1B O4B 86.86(9) . . y
N2B V1B O4B 85.48(9) . . y
N3B V1B O4B 80.82(9) . . y
O1B V1B N1B 87.29(10) . . y
O3B V1B N1B 153.76(10) . . y
O2B V1B N1B 156.03(10) . . y
N2B V1B N1B 74.18(10) . . y
N3B V1B N1B 75.41(10) . . y
O4B V1B N1B 82.06(9) . . y
O3B O2B V1B 67.20(12) . . y
O2B O3B V1B 67.74(12) . . y
C15B O4B V1B 129.7(2) . . y
C6B N1B C7B 110.8(3) . . y
C6B N1B C13B 106.3(2) . . y
C7B N1B C13B 110.6(2) . . y
C6B N1B V1B 104.44(18) . . y
C7B N1B V1B 105.65(19) . . y
C13B N1B V1B 118.87(19) . . y
C1B N2B C5B 119.0(3) . . y
C1B N2B V1B 125.1(2) . . y
C5B N2B V1B 115.9(2) . . y
C12B N3B C8B 119.0(3) . . y
C12B N3B V1B 124.0(2) . . y
C8B N3B V1B 116.6(2) . . y
N2B C5B C4B 121.3(3) . . y
N2B C5B C6B 114.0(3) . . y
C4B C5B C6B 124.8(3) . . y
N3B C12B C11B 122.2(4) . . y
N3B C12B H12B 118.9 . . y
C11B C12B H12B 118.9 . . y
C15B C14B C13B 114.5(3) . . y
C15B C14B H14C 108.6 . . y
C13B C14B H14C 108.6 . . y
C15B C14B H14D 108.6 . . y
C13B C14B H14D 108.6 . . y
H14C C14B H14D 107.6 . . y
O1C V1C O2C 102.18(10) . . y
O1C V1C O3C 103.46(10) . . y
O2C V1C O3C 44.77(9) . . y
O1C V1C N2C 93.30(10) . . y
O2C V1C N2C 126.04(10) . . y
O3C V1C N2C 81.47(10) . . y
O1C V1C N3C 93.99(10) . . y
O2C V1C N3C 81.43(9) . . y
O3C V1C N3C 125.56(9) . . y
N2C V1C N3C 149.10(10) . . y
O1C V1C N1C 88.19(10) . . y
O2C V1C N1C 155.61(9) . . y
O3C V1C N1C 153.83(9) . . y
N2C V1C N1C 74.44(9) . . y
N3C V1C N1C 75.82(9) . . y
O1C V1C O4C 171.11(9) . . y
O2C V1C O4C 84.84(9) . . y
O3C V1C O4C 85.36(9) . . y
N2C V1C O4C 86.80(9) . . y
N3C V1C O4C 81.55(9) . . y
N1C V1C O4C 83.27(9) . . y
O3C O2C V1C 67.97(12) . . y
O2C O3C V1C 67.26(12) . . y
C15C O4C V1C 124.70(19) . . y
C15C O5C H5C 113(2) . . y
C6C N1C C7C 110.1(2) . . y
C6C N1C C13C 106.3(2) . . y
C7C N1C C13C 110.8(2) . . y
C6C N1C V1C 105.11(17) . . y
C7C N1C V1C 106.98(17) . . y
C13C N1C V1C 117.32(18) . . y
C5C N2C C1C 117.9(3) . . y
C5C N2C V1C 115.4(2) . . y
C1C N2C V1C 126.4(2) . . y
C8C N3C C12C 118.2(3) . . y
C8C N3C V1C 117.0(2) . . y
C12C N3C V1C 124.7(2) . . y
N2C C5C C4C 122.4(3) . . y
N2C C5C C6C 114.6(3) . . y
C4C C5C C6C 123.0(3) . . y
C8C C7C N1C 109.4(2) . . y
C8C C7C H29A 109.8 . . y
N1C C7C H29A 109.8 . . y
C8C C7C H29B 109.8 . . y
N1C C7C H29B 109.8 . . y
H29A C7C H29B 108.2 . . y
N3C C8C C9C 122.1(3) . . y
N3C C8C C7C 114.6(3) . . y
C9C C8C C7C 123.3(3) . . y
N1C C13C C14C 115.6(2) . . y
N1C C13C H13A 108.4 . . y
C14C C13C H13A 108.4 . . y
N1C C13C H13B 108.4 . . y
C14C C13C H13B 108.4 . . y
H13A C13C H13B 107.4 . . y
C15C C14C C13C 112.7(3) . . y
C15C C14C H14E 109.1 . . y
C13C C14C H14E 109.1 . . y
C15C C14C H14F 109.1 . . y
C13C C14C H14F 109.1 . . y
H14E C14C H14F 107.8 . . y
O4C C15C O5C 122.2(3) . . y
O4C C15C C14C 123.0(3) . . y
O5C C15C C14C 114.8(3) . . y
C10C C11C C12C 118.5(3) . . y
C10C C11C H11B 120.8 . . y
C12C C11C H11B 120.8 . . y
N3C C12C C11C 122.7(3) . . y
N3C C12C H12E 118.7 . . y
C11C C12C H12E 118.7 . . y
C10B C11B C12B 118.0(4) . . y
C10B C11B H11C 121.0 . . y
C12B C11B H11C 121.0 . . y
N2B C1B C2B 121.6(3) . . y
N2B C1B H20B 119.2 . . y
C2B C1B H20B 119.2 . . y
C11C C10C C9C 119.5(3) . . y
C11C C10C H10A 120.2 . . y
C9C C10C H10A 120.2 . . y
C8C C9C C10C 119.0(3) . . y
C8C C9C H30C 120.5 . . y
C10C C9C H30C 120.5 . . y
N1B C13B C14B 116.2(3) . . y
N1B C13B H13E 108.2 . . y
C14B C13B H13E 108.2 . . y
N1B C13B H13F 108.2 . . y
C14B C13B H13F 108.2 . . y
H13E C13B H13F 107.4 . . y
C8A C7A N1A 108.1(3) . . y
C8A C7A H27A 110.1 . . y
N1A C7A H27A 110.1 . . y
C8A C7A H27B 110.1 . . y
N1A C7A H27B 110.1 . . y
H27A C7A H27B 108.4 . . y
N2C C1C C2C 123.0(3) . . y
N2C C1C H20C 118.5 . . y
C2C C1C H20C 118.5 . . y
C9B C10B C11B 120.1(3) . . y
C9B C10B H10B 119.9 . . y
C11B C10B H10B 119.9 . . y
C12A C11A C10A 118.3(3) . . y
C12A C11A H11D 120.8 . . y
C10A C11A H11D 120.8 . . y
O4B C15B O5B 121.8(3) . . y
O4B C15B C14B 119.7(3) . . y
O5B C15B C14B 118.5(3) . . y
C4B C3B C2B 119.8(3) . . y
C4B C3B H22B 120.1 . . y
C2B C3B H22B 120.1 . . y
C5C C4C C3C 118.9(3) . . y
C5C C4C H23C 120.6 . . y
C3C C4C H23C 120.6 . . y
C2A C3A C4A 120.4(4) . . y
C2A C3A H22A 119.8 . . y
C4A C3A H22A 119.8 . . y
C1B C2B C3B 119.1(4) . . y
C1B C2B H21B 120.4 . . y
C3B C2B H21B 120.4 . . y
C10B C9B C8B 119.3(4) . . y
C10B C9B H30B 120.4 . . y
C8B C9B H30B 120.4 . . y
N3A C1A C2A 122.3(4) . . y
N3A C1A H20A 118.8 . . y
C2A C1A H20A 118.8 . . y
N3B C8B C9B 121.4(3) . . y
N3B C8B C7B 114.4(3) . . y
C9B C8B C7B 124.2(3) . . y
N1C C6C C5C 107.9(2) . . y
N1C C6C H26A 110.1 . . y
C5C C6C H26A 110.1 . . y
N1C C6C H26B 110.1 . . y
C5C C6C H26B 110.1 . . y
H26A C6C H26B 108.4 . . y
N3A C5A C4A 121.9(4) . . y
N3A C5A C6A 115.2(3) . . y
C4A C5A C6A 122.9(4) . . y
C8B C7B N1B 108.7(3) . . y
C8B C7B H28A 110.0 . . y
N1B C7B H28A 110.0 . . y
C8B C7B H28B 110.0 . . y
N1B C7B H28B 110.0 . . y
H28A C7B H28B 108.3 . . y
C9A C10A C11A 119.8(3) . . y
C9A C10A H10C 120.1 . . y
C11A C10A H10C 120.1 . . y
C1C C2C C3C 118.7(3) . . y
C1C C2C H21C 120.7 . . y
C3C C2C H21C 120.7 . . y
C5B C6B N1B 107.7(3) . . y
C5B C6B H25A 110.2 . . y
N1B C6B H25A 110.2 . . y
C5B C6B H25B 110.2 . . y
N1B C6B H25B 110.2 . . y
H25A C6B H25B 108.5 . . y
C3A C2A C1A 118.3(4) . . y
C3A C2A H21A 120.9 . . y
C1A C2A H21A 120.9 . . y
C5B C4B C3B 119.2(3) . . y
C5B C4B H23B 120.4 . . y
C3B C4B H23B 120.4 . . y
C3A C4A C5A 118.5(4) . . y
C3A C4A H23A 120.8 . . y
C5A C4A H23A 120.8 . . y
C2C C3C C4C 119.2(3) . . y
C2C C3C H22C 120.4 . . y
C4C C3C H22C 120.4 . . y
N1A C13A C14A 115.5(3) . . y
N1A C13A H13G 108.4 . . y
C14A C13A H13G 108.4 . . y
N1A C13A H13H 108.4 . . y
C14A C13A H13H 108.4 . . y
H13G C13A H13H 107.5 . . y
O14A Cl1A O15A 110.3(3) . . y
O14A Cl1A O12A 108.4(2) . . y
O15A Cl1A O12A 108.2(2) . . y
O14A Cl1A O13A 109.25(18) . . y
O15A Cl1A O13A 109.67(17) . . y
O12A Cl1A O13A 110.98(17) . . y
O13B Cl1B O12B 111.2(2) . . y
O13B Cl1B O11B 107.8(2) . . y
O12B Cl1B O11B 109.4(3) . . y
O13B Cl1B O14B 109.88(17) . . y
O12B Cl1B O14B 109.46(18) . . y
O11B Cl1B O14B 109.13(19) . . y
H1A O1 H1B 110(4) . . y
H2A O2 H2B 105(4) . . y
H3A O3 H3B 105.7(13) . . y

loop_
_geom_bond_atom_site_label_1
_geom_bond_atom_site_label_2
_geom_bond_distance
_geom_bond_site_symmetry_2
_geom_bond_publ_flag
V1A O1A 1.602(2) . y
V1A O2A 1.855(2) . y
V1A O3A 1.862(2) . y
V1A N2A 2.134(3) . y
V1A N3A 2.141(3) . y
V1A N1A 2.207(3) . y
V1A O4A 2.248(2) . y
O2A O3A 1.411(3) . y
O4A C15A 1.250(4) . y
O5A C15A 1.281(4) . y
O5A H5A 0.834(10) . y
N1A C7A 1.493(4) . y
N1A C6A 1.500(4) . y
N1A C13A 1.505(4) . y
N2A C12A 1.336(4) . y
N2A C8A 1.354(4) . y
N3A C5A 1.339(4) . y
N3A C1A 1.346(4) . y
C6A C5A 1.494(5) . y
C6A H24A 0.9900 . y
C6A H24B 0.9900 . y
C8A C9A 1.386(5) . y
C8A C7A 1.481(4) . y
C9A C10A 1.365(5) . y
C9A H30A 0.9500 . y
C12A C11A 1.370(4) . y
C12A H12A 0.9500 . y
C14A C15A 1.491(4) . y
C14A C13A 1.517(4) . y
C14A H14A 0.9900 . y
C14A H14B 0.9900 . y
V1B O1B 1.597(2) . y
V1B O3B 1.864(2) . y
V1B O2B 1.871(2) . y
V1B N2B 2.125(3) . y
V1B N3B 2.136(3) . y
V1B O4B 2.182(2) . y
V1B N1B 2.204(3) . y
O2B O3B 1.431(3) . y
O4B C15B 1.260(4) . y
O5B C15B 1.269(4) . y
N1B C6B 1.487(4) . y
N1B C7B 1.491(4) . y
N1B C13B 1.503(4) . y
N2B C1B 1.349(4) . y
N2B C5B 1.366(4) . y
N3B C12B 1.339(4) . y
N3B C8B 1.349(4) . y
C5B C4B 1.375(5) . y
C5B C6B 1.480(5) . y
C12B C11B 1.389(4) . y
C12B H12B 0.9500 . y
C14B C15B 1.501(4) . y
C14B C13B 1.504(4) . y
C14B H14C 0.9900 . y
C14B H14D 0.9900 . y
V1C O1C 1.591(2) . y
V1C O2C 1.874(2) . y
V1C O3C 1.884(2) . y
V1C N2C 2.131(3) . y
V1C N3C 2.139(2) . y
V1C N1C 2.185(2) . y
V1C O4C 2.201(2) . y
O2C O3C 1.431(3) . y
O4C C15C 1.217(4) . y
O5C C15C 1.310(4) . y
O5C H5C 0.849(10) . y
N1C C6C 1.487(4) . y
N1C C7C 1.497(4) . y
N1C C13C 1.505(4) . y
N2C C5C 1.344(4) . y
N2C C1C 1.344(4) . y
N3C C8C 1.342(4) . y
N3C C12C 1.344(4) . y
C5C C4C 1.368(4) . y
C5C C6C 1.503(4) . y
C7C C8C 1.491(4) . y
C7C H29A 0.9900 . y
C7C H29B 0.9900 . y
C8C C9C 1.378(4) . y
C13C C14C 1.506(4) . y
C13C H13A 0.9900 . y
C13C H13B 0.9900 . y
C14C C15C 1.498(4) . y
C14C H14E 0.9900 . y
C14C H14F 0.9900 . y
C11C C10C 1.371(5) . y
C11C C12C 1.381(4) . y
C11C H11B 0.9500 . y
C12C H12E 0.9500 . y
C11B C10B 1.381(5) . y
C11B H11C 0.9500 . y
C1B C2B 1.376(5) . y
C1B H20B 0.9500 . y
C10C C9C 1.379(5) . y
C10C H10A 0.9500 . y
C9C H30C 0.9500 . y
C13B H13E 0.9900 . y
C13B H13F 0.9900 . y
C7A H27A 0.9900 . y
C7A H27B 0.9900 . y
C1C C2C 1.366(4) . y
C1C H20C 0.9500 . y
C10B C9B 1.364(5) . y
C10B H10B 0.9500 . y
C11A C10A 1.383(5) . y
C11A H11D 0.9500 . y
C3B C4B 1.375(5) . y
C3B C2B 1.380(5) . y
C3B H22B 0.9500 . y
C4C C3C 1.387(4) . y
C4C H23C 0.9500 . y
C3A C2A 1.366(6) . y
C3A C4A 1.373(5) . y
C3A H22A 0.9500 . y
C2B H21B 0.9500 . y
C9B C8B 1.382(5) . y
C9B H30B 0.9500 . y
C1A C2A 1.383(5) . y
C1A H20A 0.9500 . y
C8B C7B 1.478(5) . y
C6C H26A 0.9900 . y
C6C H26B 0.9900 . y
C5A C4A 1.387(5) . y
C7B H28A 0.9900 . y
C7B H28B 0.9900 . y
C10A H10C 0.9500 . y
C2C C3C 1.375(5) . y
C2C H21C 0.9500 . y
C6B H25A 0.9900 . y
C6B H25B 0.9900 . y
C2A H21A 0.9500 . y
C4B H23B 0.9500 . y
C4A H23A 0.9500 . y
C3C H22C 0.9500 . y
C13A H13G 0.9900 . y
C13A H13H 0.9900 . y
Cl1A O14A 1.394(3) . y
Cl1A O15A 1.399(3) . y
Cl1A O12A 1.408(3) . y
Cl1A O13A 1.423(3) . y
Cl1B O13B 1.399(3) . y
Cl1B O12B 1.400(3) . y
Cl1B O11B 1.439(3) . y
Cl1B O14B 1.441(3) . y
O1 H1A 0.829(10) . y
O1 H1B 0.834(10) . y
O2 H2A 0.835(10) . y
O2 H2B 0.838(10) . y
O3 H3A 0.843(10) . y
O3 H3B 0.841(10) . y
